data_1541932
loop_
_publ_author_name
'Wendt, Michael'
'Warzok, Ulrike'
'N\"ather, Christian'
'van Leusen, Jan'
'K\"ogerler, Paul'
'Schalley, Christoph A.'
'Bensch, Wolfgang'

_publ_section_title
;
 Catalysis of &#x201C;outer-phase&#x201D; oxygen atom exchange reactions
 by encapsulated &#x201C;inner-phase&#x201D; water in {V15Sb6}-type
 polyoxovanadates
;
_journal_issue 4
_journal_name_full 'Chem. Sci.'
_journal_page_first 2684
_journal_paper_doi 10.1039/C5SC04571A
_journal_volume 7
_journal_year 2016
_chemical_formula_moiety 'V15Sb6O42, NiC6H24N6, C2H8N2, H2O'
_chemical_formula_sum 'C18 H90 Fe3 N18 O51 Sb6 V15'
_chemical_formula_weight 3037.23
_chemical_name_common '[Fe(ethylendiamine)3]3{V15Sb6O42}*9H2O'
_chemical_name_systematic
; 
 '[Fe(C2H8N2)3]3{V15Sb6O42}*9H2O'  
;
_space_group_IT_number 5
_symmetry_cell_setting monoclinic
_symmetry_space_group_name_Hall 'C 2y'
_symmetry_space_group_name_H-M 'C 1 2 1'
_atom_sites_solution_hydrogens geom
_atom_sites_solution_primary direct
_atom_sites_solution_secondary difmap
_audit_creation_method SHELXL-97
_audit_update_record
;
2015-10-23 deposited with the CCDC.
2016-01-08 downloaded from the CCDC.
;
_cell_angle_alpha 90.00
_cell_angle_beta 126.1930(10)
_cell_angle_gamma 90.00
_cell_formula_units_Z 2
_cell_length_a 18.1991(4)
_cell_length_b 22.6260(6)
_cell_length_c 14.3614(3)
_cell_measurement_reflns_used 11411
_cell_measurement_temperature 200(2)
_cell_measurement_theta_max 27.94
_cell_measurement_theta_min 1.65
_cell_volume 4772.5(2)
_computing_cell_refinement 'STOE-IPDS Program Package'
_computing_data_collection 'STOE-IPDS Program Package'
_computing_data_reduction 'STOE-IPDS Program Package'
_computing_molecular_graphics 'Bruker SHELXTL'
_computing_publication_material 'Bruker SHELXTL'
_computing_structure_refinement 'SHELXL-97 (Sheldrick, 1997)'
_computing_structure_solution 'SHELXS-97 (Sheldrick, 1990)'
_diffrn_ambient_temperature 200(2)
_diffrn_measured_fraction_theta_full 0.996
_diffrn_measured_fraction_theta_max 0.996
_diffrn_measurement_device_type 'Stoe Imaging Plate Diffraction System'
_diffrn_measurement_method '\f scans'
_diffrn_radiation_monochromator graphite
_diffrn_radiation_source 'fine-focus sealed tube'
_diffrn_radiation_type MoK\a
_diffrn_radiation_wavelength 0.71073
_diffrn_reflns_av_R_equivalents 0.0448
_diffrn_reflns_av_sigmaI/netI 0.0338
_diffrn_reflns_limit_h_max 23
_diffrn_reflns_limit_h_min -23
_diffrn_reflns_limit_k_max 29
_diffrn_reflns_limit_k_min -29
_diffrn_reflns_limit_l_max 18
_diffrn_reflns_limit_l_min -18
_diffrn_reflns_number 37515
_diffrn_reflns_theta_full 27.94
_diffrn_reflns_theta_max 27.94
_diffrn_reflns_theta_min 1.65
_diffrn_standards_decay_% none
_diffrn_standards_interval_count 0
_diffrn_standards_interval_time 0
_diffrn_standards_number 0
_exptl_absorpt_coefficient_mu 3.582
_exptl_absorpt_correction_T_max 0.7136
_exptl_absorpt_correction_T_min 0.3124
_exptl_absorpt_correction_type numerical
_exptl_absorpt_process_details 'X-Shape (STOE & CIE, 1998)'
_exptl_crystal_colour red-brown
_exptl_crystal_density_diffrn 2.114
_exptl_crystal_density_method 'not measured'
_exptl_crystal_description block
_exptl_crystal_F_000 2922
_exptl_crystal_size_max 0.17
_exptl_crystal_size_mid 0.12
_exptl_crystal_size_min 0.07
_platon_squeeze_details
;
;
_refine_diff_density_max 1.169
_refine_diff_density_min -0.922
_refine_diff_density_rms 0.109
_refine_ls_abs_structure_details 'Flack H D (1983), Acta Cryst. A39, 876-881'
_refine_ls_abs_structure_Flack 0.006(19)
_refine_ls_extinction_method none
_refine_ls_goodness_of_fit_ref 1.058
_refine_ls_hydrogen_treatment constr
_refine_ls_matrix_type full
_refine_ls_number_parameters 503
_refine_ls_number_reflns 11411
_refine_ls_number_restraints 1
_refine_ls_restrained_S_all 1.058
_refine_ls_R_factor_all 0.0361
_refine_ls_R_factor_gt 0.0324
_refine_ls_shift/su_max 0.002
_refine_ls_shift/su_mean 0.000
_refine_ls_structure_factor_coef Fsqd
_refine_ls_weighting_details 'calc w=1/[\s^2^(Fo^2^)+(0.0452P)^2^+3.0716P] where P=(Fo^2^+2Fc^2^)/3'
_refine_ls_weighting_scheme calc
_refine_ls_wR_factor_gt 0.0754
_refine_ls_wR_factor_ref 0.0768
_reflns_number_gt 10527
_reflns_number_total 11411
_reflns_threshold_expression >2sigma(I)
_cod_data_source_file c5sc04571a2.cif
_cod_data_source_block mh231
_cod_depositor_comments 'Adding full bibliography for 1541930--1541933.cif.'
_cod_original_cell_volume 4772.49(19)
_cod_original_sg_symbol_H-M C2
_cod_database_code 1541932

loop_
_symmetry_equiv_pos_as_xyz
'x, y, z'
'-x, y, -z'
'x+1/2, y+1/2, z'
'-x+1/2, y+1/2, -z'

loop_
_atom_site_label
_atom_site_type_symbol
_atom_site_fract_x
_atom_site_fract_y
_atom_site_fract_z
_atom_site_U_iso_or_equiv
_atom_site_adp_type
_atom_site_occupancy
_atom_site_symmetry_multiplicity
_atom_site_calc_flag
_atom_site_refinement_flags
Sb1 Sb 0.99931(2) 0.405869(14) 0.16513(3) 0.02989(7) Uani 1 1 d .
Sb2 Sb 1.11668(2) 0.297537(14) 0.38426(3) 0.02994(7) Uani 1 1 d .
Sb3 Sb 0.91084(3) 0.654938(16) 0.51669(4) 0.04313(9) Uani 1 1 d .
V1 V 0.87509(5) 0.33244(3) 0.25883(7) 0.02494(15) Uani 1 1 d .
V2 V 1.0000 0.28374(4) 0.5000 0.0229(2) Uani 1 2 d S
V3 V 0.78147(5) 0.36902(3) 0.35552(7) 0.02503(15) Uani 1 1 d .
V4 V 0.80293(5) 0.44992(4) 0.53945(7) 0.02835(16) Uani 1 1 d .
V5 V 0.95052(6) 0.53763(4) 0.68882(8) 0.03029(17) Uani 1 1 d .
V6 V 0.77671(6) 0.53261(4) 0.36836(8) 0.03101(18) Uani 1 1 d .
V7 V 0.87356(6) 0.57778(4) 0.26719(8) 0.03359(18) Uani 1 1 d .
V8 V 0.82685(5) 0.46013(4) 0.17900(7) 0.02716(16) Uani 1 1 d .
O1 O 1.0718(2) 0.33476(16) 0.2390(3) 0.0328(7) Uani 1 1 d .
O2 O 0.9121(2) 0.39603(14) 0.2012(3) 0.0296(7) Uani 1 1 d .
O3 O 1.0811(2) 0.45512(16) 0.3067(3) 0.0308(7) Uani 1 1 d .
O4 O 1.0029(2) 0.30706(16) 0.3695(3) 0.0300(7) Uani 1 1 d .
O5 O 1.1707(2) 0.36807(15) 0.4783(3) 0.0304(7) Uani 1 1 d .
O6 O 0.7977(2) 0.39575(15) 0.2399(3) 0.0281(7) Uani 1 1 d .
O7 O 0.8194(2) 0.28403(16) 0.1583(3) 0.0350(8) Uani 1 1 d .
O8 O 0.8767(2) 0.31244(14) 0.3922(3) 0.0255(6) Uani 1 1 d .
O9 O 1.0000 0.2125(2) 0.5000 0.0333(10) Uani 1 2 d S
O10 O 0.7627(2) 0.44936(16) 0.3830(3) 0.0305(7) Uani 1 1 d .
O11 O 0.6856(2) 0.33406(17) 0.2885(3) 0.0340(8) Uani 1 1 d .
O12 O 0.8388(2) 0.53020(15) 0.5355(3) 0.0316(7) Uani 1 1 d .
O13 O 0.7175(3) 0.44970(19) 0.5478(4) 0.0429(9) Uani 1 1 d .
O14 O 0.9954(3) 0.59685(16) 0.6322(4) 0.0385(8) Uani 1 1 d .
O15 O 0.9235(2) 0.51621(16) 0.2244(3) 0.0331(7) Uani 1 1 d .
O16 O 0.9320(3) 0.57560(18) 0.7686(3) 0.0402(8) Uani 1 1 d .
O17 O 0.8605(3) 0.59796(17) 0.3911(4) 0.0386(8) Uani 1 1 d .
O18 O 0.7962(2) 0.51562(15) 0.2540(3) 0.0310(7) Uani 1 1 d .
O19 O 0.6776(3) 0.56285(19) 0.3064(4) 0.0456(10) Uani 1 1 d .
O20 O 0.8205(3) 0.62723(19) 0.1662(4) 0.0500(10) Uani 1 1 d .
O21 O 0.7495(2) 0.46589(18) 0.0434(3) 0.0392(9) Uani 1 1 d .
O22 O 1.0000 0.6898(3) 0.5000 0.0548(16) Uani 1 2 d S
Fe1 Fe 0.71565(5) 0.61155(4) 0.77546(7) 0.03925(18) Uani 1 1 d .
N1 N 0.7136(3) 0.5166(2) 0.8172(5) 0.0456(11) Uani 1 1 d .
H1N H 0.7001 0.5135 0.8694 0.055 Uiso 1 1 calc R
H2N H 0.6703 0.4962 0.7515 0.055 Uiso 1 1 calc R
C1 C 0.8029(5) 0.4927(3) 0.8655(6) 0.0525(16) Uani 1 1 d .
H1A H 0.8116 0.4875 0.8042 0.063 Uiso 1 1 calc R
H1B H 0.8096 0.4537 0.9011 0.063 Uiso 1 1 calc R
C2 C 0.8722(4) 0.5353(3) 0.9552(6) 0.0497(15) Uani 1 1 d .
H2A H 0.8647 0.5390 1.0178 0.060 Uiso 1 1 calc R
H2B H 0.9342 0.5201 0.9891 0.060 Uiso 1 1 calc R
N2 N 0.8612(3) 0.5935(2) 0.9033(4) 0.0396(10) Uani 1 1 d .
H3N H 0.8902 0.5940 0.8682 0.047 Uiso 1 1 calc R
H4N H 0.8868 0.6222 0.9596 0.047 Uiso 1 1 calc R
N11 N 0.7054(4) 0.6529(3) 0.9069(5) 0.0550(13) Uani 1 1 d .
H5N H 0.7481 0.6368 0.9784 0.066 Uiso 1 1 calc R
H6N H 0.7159 0.6929 0.9104 0.066 Uiso 1 1 calc R
C11 C 0.6167(6) 0.6423(4) 0.8751(8) 0.072(2) Uani 1 1 d .
H11A H 0.6058 0.6672 0.9225 0.087 Uiso 1 1 calc R
H11B H 0.6111 0.6004 0.8898 0.087 Uiso 1 1 calc R
C12 C 0.5500(5) 0.6556(4) 0.7550(8) 0.068(2) Uani 1 1 d .
H12A H 0.5524 0.6983 0.7420 0.082 Uiso 1 1 calc R
H12B H 0.4885 0.6466 0.7334 0.082 Uiso 1 1 calc R
N12 N 0.5663(4) 0.6196(3) 0.6771(5) 0.0587(15) Uani 1 1 d .
H7N H 0.5421 0.6389 0.6084 0.070 Uiso 1 1 calc R
H8N H 0.5398 0.5828 0.6618 0.070 Uiso 1 1 calc R
N21 N 0.7089(3) 0.5873(2) 0.6198(4) 0.0434(11) Uani 1 1 d .
H9N H 0.7600 0.5662 0.6416 0.052 Uiso 1 1 calc R
H10N H 0.6587 0.5639 0.5715 0.052 Uiso 1 1 calc R
C21 C 0.7030(4) 0.6411(3) 0.5593(5) 0.0434(13) Uani 1 1 d .
H21A H 0.6401 0.6569 0.5140 0.052 Uiso 1 1 calc R
H21B H 0.7187 0.6323 0.5054 0.052 Uiso 1 1 calc R
C22 C 0.7687(4) 0.6863(2) 0.6478(5) 0.0400(12) Uani 1 1 d .
H22A H 0.8319 0.6713 0.6900 0.048 Uiso 1 1 calc R
H22B H 0.7644 0.7235 0.6087 0.048 Uiso 1 1 calc R
N22 N 0.7460(4) 0.6974(2) 0.7297(5) 0.0444(11) Uani 1 1 d .
H11N H 0.6961 0.7220 0.6964 0.053 Uiso 1 1 calc R
H12N H 0.7941 0.7156 0.7951 0.053 Uiso 1 1 calc R
Fe2 Fe 0.5000 0.43029(6) 0.0000 0.0408(3) Uani 1 2 d S
N31 N 0.4723(3) 0.4237(3) -0.1715(4) 0.0486(12) Uani 1 1 d .
H13N H 0.4209 0.4013 -0.2198 0.058 Uiso 1 1 calc R
H14N H 0.4622 0.4608 -0.2032 0.058 Uiso 1 1 calc R
C31 C 0.5503(5) 0.3964(4) -0.1597(6) 0.067(2) Uani 1 1 d .
H31A H 0.6006 0.4253 -0.1279 0.081 Uiso 1 1 calc R
H31B H 0.5328 0.3832 -0.2360 0.081 Uiso 1 1 calc R
C32 C 0.5807(6) 0.3440(4) -0.0793(7) 0.069(2) Uani 1 1 d .
H32A H 0.5324 0.3135 -0.1152 0.083 Uiso 1 1 calc R
H32B H 0.6362 0.3265 -0.0656 0.083 Uiso 1 1 calc R
N32 N 0.6000(3) 0.3628(3) 0.0315(5) 0.0492(12) Uani 1 1 d .
H15N H 0.6579 0.3781 0.0783 0.059 Uiso 1 1 calc R
H16N H 0.5968 0.3307 0.0683 0.059 Uiso 1 1 calc R
N41 N 0.4079(3) 0.5067(3) -0.0483(5) 0.0526(14) Uani 1 1 d .
H17N H 0.3686 0.5097 -0.1274 0.063 Uiso 1 1 calc R
H18N H 0.3739 0.5013 -0.0206 0.063 Uiso 1 1 calc R
C41 C 0.4623(6) 0.5617(4) 0.0007(11) 0.091(3) Uani 1 1 d .
H41A H 0.4233 0.5960 -0.0440 0.110 Uiso 1 1 calc R
H41B H 0.4827 0.5663 0.0813 0.110 Uiso 1 1 calc R
O31 O 0.5567(4) 0.5208(3) 0.3505(6) 0.0836(18) Uani 1 1 d .
O32 O 1.0419(5) 0.6764(3) 0.8746(6) 0.0874(19) Uani 1 1 d .
O33 O 0.8887(5) 0.3170(3) 0.0183(5) 0.0798(17) Uani 1 1 d .
O34 O 0.8689(6) 0.1852(4) -0.2236(8) 0.119(3) Uani 1 1 d .
O35 O 1.0000 0.2295(4) 0.0000 0.119(4) Uani 1 2 d S

loop_
_atom_site_aniso_label
_atom_site_aniso_U_11
_atom_site_aniso_U_22
_atom_site_aniso_U_33
_atom_site_aniso_U_23
_atom_site_aniso_U_13
_atom_site_aniso_U_12
Sb1 0.02930(14) 0.03306(15) 0.03211(16) 0.00567(13) 0.02078(12) 0.00419(12)
Sb2 0.02720(14) 0.03090(15) 0.03081(16) -0.00128(13) 0.01662(12) 0.00088(12)
Sb3 0.0563(2) 0.02884(16) 0.0656(3) 0.00374(16) 0.0478(2) 0.00644(15)
V1 0.0211(3) 0.0274(4) 0.0237(4) 0.0009(3) 0.0118(3) -0.0001(3)
V2 0.0193(4) 0.0235(5) 0.0224(5) 0.000 0.0103(4) 0.000
V3 0.0187(3) 0.0290(4) 0.0265(4) 0.0044(3) 0.0129(3) 0.0010(3)
V4 0.0265(3) 0.0296(4) 0.0360(4) 0.0019(3) 0.0224(3) 0.0026(3)
V5 0.0333(4) 0.0271(4) 0.0401(5) -0.0026(3) 0.0270(4) 0.0004(3)
V6 0.0310(4) 0.0302(4) 0.0391(5) 0.0081(3) 0.0247(4) 0.0081(3)
V7 0.0385(4) 0.0299(4) 0.0441(5) 0.0115(4) 0.0308(4) 0.0093(3)
V8 0.0244(3) 0.0299(4) 0.0298(4) 0.0074(3) 0.0174(3) 0.0043(3)
O1 0.0327(16) 0.0360(18) 0.0267(17) 0.0005(14) 0.0159(14) 0.0063(14)
O2 0.0286(15) 0.0274(17) 0.0380(17) 0.0057(14) 0.0226(14) 0.0043(13)
O3 0.0287(15) 0.0283(16) 0.0369(18) 0.0013(15) 0.0201(14) 0.0017(14)
O4 0.0215(14) 0.0407(19) 0.0237(15) 0.0046(14) 0.0111(12) 0.0023(13)
O5 0.0309(16) 0.0318(17) 0.0316(17) 0.0002(14) 0.0202(14) -0.0017(13)
O6 0.0217(13) 0.0345(18) 0.0294(16) 0.0005(13) 0.0157(12) 0.0023(12)
O7 0.0322(17) 0.039(2) 0.0277(16) -0.0055(14) 0.0145(14) -0.0045(14)
O8 0.0189(13) 0.0274(15) 0.0278(15) 0.0009(12) 0.0124(12) -0.0006(11)
O9 0.031(2) 0.031(2) 0.035(3) 0.000 0.018(2) 0.000
O10 0.0279(15) 0.0335(17) 0.0343(17) 0.0070(15) 0.0207(14) 0.0070(14)
O11 0.0227(15) 0.0401(19) 0.0383(19) 0.0061(15) 0.0175(14) 0.0005(14)
O12 0.0352(17) 0.0263(16) 0.0399(19) 0.0045(14) 0.0258(16) 0.0058(13)
O13 0.0391(18) 0.048(2) 0.051(2) 0.0011(19) 0.0319(18) 0.0012(18)
O14 0.045(2) 0.0302(17) 0.052(2) -0.0010(16) 0.0353(19) -0.0064(15)
O15 0.0316(16) 0.0343(17) 0.0409(19) 0.0083(15) 0.0256(15) 0.0050(14)
O16 0.046(2) 0.042(2) 0.044(2) -0.0033(17) 0.0326(18) 0.0014(17)
O17 0.047(2) 0.0334(18) 0.051(2) 0.0052(16) 0.0377(19) 0.0002(16)
O18 0.0322(16) 0.0303(17) 0.0366(18) 0.0090(14) 0.0237(15) 0.0071(13)
O19 0.041(2) 0.050(2) 0.056(3) 0.0207(19) 0.035(2) 0.0172(18)
O20 0.062(3) 0.038(2) 0.060(3) 0.0174(19) 0.042(2) 0.0179(19)
O21 0.0282(16) 0.052(2) 0.0363(19) 0.0138(17) 0.0184(15) 0.0112(15)
O22 0.079(4) 0.034(3) 0.080(5) 0.000 0.063(4) 0.000
Fe1 0.0419(4) 0.0400(4) 0.0429(4) 0.0141(3) 0.0288(4) 0.0144(3)
N1 0.046(3) 0.043(3) 0.051(3) 0.016(2) 0.030(2) 0.008(2)
C1 0.063(4) 0.042(3) 0.066(4) 0.026(3) 0.045(3) 0.024(3)
C2 0.047(3) 0.052(3) 0.052(4) 0.028(3) 0.031(3) 0.020(3)
N2 0.045(2) 0.039(2) 0.041(3) 0.0123(19) 0.029(2) 0.0086(19)
N11 0.076(4) 0.048(3) 0.054(3) 0.015(3) 0.046(3) 0.020(3)
C11 0.098(6) 0.062(5) 0.100(6) -0.007(4) 0.082(6) 0.002(4)
C12 0.057(4) 0.059(4) 0.113(7) 0.016(4) 0.063(5) 0.016(3)
N12 0.048(3) 0.072(4) 0.059(3) 0.033(3) 0.034(3) 0.024(3)
N21 0.047(3) 0.038(2) 0.047(3) 0.007(2) 0.029(2) 0.008(2)
C21 0.043(3) 0.050(3) 0.046(3) 0.011(2) 0.031(3) 0.015(2)
C22 0.045(3) 0.037(3) 0.046(3) 0.015(2) 0.031(3) 0.012(2)
N22 0.061(3) 0.036(2) 0.048(3) 0.011(2) 0.039(2) 0.017(2)
Fe2 0.0263(4) 0.0566(7) 0.0358(6) 0.000 0.0163(4) 0.000
N31 0.041(2) 0.061(3) 0.040(3) -0.011(2) 0.021(2) -0.019(2)
C31 0.072(4) 0.092(6) 0.058(4) -0.029(4) 0.049(4) -0.036(4)
C32 0.072(5) 0.078(5) 0.064(5) -0.019(4) 0.045(4) -0.010(4)
N32 0.034(2) 0.058(3) 0.050(3) -0.009(2) 0.022(2) 0.001(2)
N41 0.030(2) 0.058(3) 0.065(3) 0.018(3) 0.026(2) 0.007(2)
C41 0.052(4) 0.062(5) 0.148(9) 0.008(5) 0.052(5) 0.009(4)
O31 0.076(4) 0.074(4) 0.111(5) -0.008(3) 0.061(4) -0.001(3)
O32 0.105(5) 0.057(3) 0.110(5) -0.033(3) 0.069(4) -0.024(3)
O33 0.098(4) 0.078(4) 0.076(4) 0.002(3) 0.059(4) 0.001(3)
O34 0.127(7) 0.111(6) 0.113(6) -0.015(5) 0.069(5) -0.011(5)
O35 0.159(11) 0.062(6) 0.092(7) 0.000 0.049(7) 0.000

loop_
_atom_type_symbol
_atom_type_description
_atom_type_scat_dispersion_real
_atom_type_scat_dispersion_imag
_atom_type_scat_source
C C 0.0033 0.0016 'International Tables Vol C Tables 4.2.6.8 and 6.1.1.4'
H H 0.0000 0.0000 'International Tables Vol C Tables 4.2.6.8 and 6.1.1.4'
N N 0.0061 0.0033 'International Tables Vol C Tables 4.2.6.8 and 6.1.1.4'
O O 0.0106 0.0060 'International Tables Vol C Tables 4.2.6.8 and 6.1.1.4'
V V 0.3005 0.5294 'International Tables Vol C Tables 4.2.6.8 and 6.1.1.4'
Fe Fe 0.3463 0.8444 'International Tables Vol C Tables 4.2.6.8 and 6.1.1.4'
Sb Sb -0.5866 1.5461 'International Tables Vol C Tables 4.2.6.8 and 6.1.1.4'

loop_
_geom_angle_atom_site_label_1
_geom_angle_atom_site_label_2
_geom_angle_atom_site_label_3
_geom_angle
_geom_angle_site_symmetry_1
_geom_angle_site_symmetry_3
O1 Sb1 O2 99.02(14) . .
O1 Sb1 O3 92.75(14) . .
O2 Sb1 O3 91.60(14) . .
O1 Sb2 O5 96.33(15) . .
O1 Sb2 O4 95.12(14) . .
O5 Sb2 O4 93.07(14) . .
O22 Sb3 O17 97.19(16) . .
O22 Sb3 O14 94.66(16) . .
O17 Sb3 O14 92.57(16) . .
O7 V1 O6 111.22(16) . .
O7 V1 O8 111.07(17) . .
O6 V1 O8 84.01(14) . .
O7 V1 O2 108.14(17) . .
O6 V1 O2 78.40(14) . .
O8 V1 O2 140.59(14) . .
O7 V1 O4 110.05(17) . .
O6 V1 O4 138.66(15) . .
O8 V1 O4 79.35(13) . .
O2 V1 O4 91.04(14) . .
O7 V1 V3 112.94(14) . .
O6 V1 V3 42.10(10) . .
O8 V1 V3 42.63(9) . .
O2 V1 V3 116.06(10) . .
O4 V1 V3 116.51(11) . .
O7 V1 V2 115.52(14) . .
O6 V1 V2 115.43(10) . .
O8 V1 V2 39.03(9) . .
O2 V1 V2 122.56(10) . .
O4 V1 V2 40.37(10) . .
V3 V1 V2 79.08(3) . .
O7 V1 V8 114.86(14) . .
O6 V1 V8 37.86(10) . .
O8 V1 V8 115.09(10) . .
O2 V1 V8 40.56(9) . .
O4 V1 V8 121.35(11) . .
V3 V1 V8 77.74(3) . .
V2 V1 V8 129.40(4) . .
O9 V2 O8 109.59(10) . 2_756
O9 V2 O8 109.59(10) . .
O8 V2 O8 140.83(19) 2_756 .
O9 V2 O4 105.47(11) . 2_756
O8 V2 O4 79.63(13) 2_756 2_756
O8 V2 O4 90.07(13) . 2_756
O9 V2 O4 105.47(11) . .
O8 V2 O4 90.07(13) 2_756 .
O8 V2 O4 79.63(13) . .
O4 V2 O4 149.1(2) 2_756 .
O9 V2 V1 111.45(2) . 2_756
O8 V2 V1 39.38(10) 2_756 2_756
O8 V2 V1 121.86(10) . 2_756
O4 V2 V1 40.30(9) 2_756 2_756
O4 V2 V1 124.58(10) . 2_756
O9 V2 V1 111.45(2) . .
O8 V2 V1 121.86(10) 2_756 .
O8 V2 V1 39.38(10) . .
O4 V2 V1 124.58(10) 2_756 .
O4 V2 V1 40.30(9) . .
V1 V2 V1 137.10(5) 2_756 .
O11 V3 O10 108.83(17) . .
O11 V3 O6 107.34(17) . .
O10 V3 O6 90.95(14) . .
O11 V3 O8 108.20(16) . .
O10 V3 O8 142.61(14) . .
O6 V3 O8 82.93(14) . .
O11 V3 O5 105.16(17) . 2_756
O10 V3 O5 76.76(14) . 2_756
O6 V3 O5 147.45(14) . 2_756
O8 V3 O5 88.84(14) . 2_756
O11 V3 V1 108.04(14) . .
O10 V3 V1 126.50(11) . .
O6 V3 V1 41.23(10) . .
O8 V3 V1 42.41(10) . .
O5 V3 V1 127.39(10) 2_756 .
O11 V3 V4 110.58(14) . .
O10 V3 V4 37.30(10) . .
O6 V3 V4 123.17(10) . .
O8 V3 V4 121.31(10) . .
O5 V3 V4 39.50(10) 2_756 .
V1 V3 V4 141.38(3) . .
O13 V4 O10 111.55(18) . .
O13 V4 O12 110.89(19) . .
O10 V4 O12 82.77(16) . .
O13 V4 O3 110.86(18) . 2_756
O10 V4 O3 137.48(14) . 2_756
O12 V4 O3 79.64(15) . 2_756
O13 V4 O5 108.85(19) . 2_756
O10 V4 O5 78.17(15) . 2_756
O12 V4 O5 139.92(14) . 2_756
O3 V4 O5 91.13(15) 2_756 2_756
O13 V4 V6 112.25(15) . .
O10 V4 V6 41.29(11) . .
O12 V4 V6 42.33(11) . .
O3 V4 V6 116.50(11) 2_756 .
O5 V4 V6 115.42(11) 2_756 .
O13 V4 V5 116.17(16) . .
O10 V4 V5 114.00(11) . .
O12 V4 V5 39.26(11) . .
O3 V4 V5 40.43(11) 2_756 .
O5 V4 V5 122.21(10) 2_756 .
V6 V4 V5 78.94(3) . .
O13 V4 V3 115.05(16) . .
O10 V4 V3 37.89(11) . .
O12 V4 V3 114.24(11) . .
O3 V4 V3 121.02(11) 2_756 .
O5 V4 V3 40.32(10) 2_756 .
V6 V4 V3 77.27(3) . .
V5 V4 V3 128.47(3) . .
O16 V5 O15 110.10(18) . 2_756
O16 V5 O12 109.51(18) . .
O15 V5 O12 140.36(15) 2_756 .
O16 V5 O3 107.08(18) . 2_756
O15 V5 O3 90.00(15) 2_756 2_756
O12 V5 O3 79.78(14) . 2_756
O16 V5 O14 103.93(19) . .
O15 V5 O14 79.16(17) 2_756 .
O12 V5 O14 90.16(16) . .
O3 V5 O14 148.99(16) 2_756 .
O16 V5 V4 112.69(15) . .
O15 V5 V4 121.43(11) 2_756 .
O12 V5 V4 39.55(10) . .
O3 V5 V4 40.27(10) 2_756 .
O14 V5 V4 124.66(13) . .
O16 V5 V7 109.32(15) . 2_756
O15 V5 V7 39.16(11) 2_756 2_756
O12 V5 V7 122.60(11) . 2_756
O3 V5 V7 125.08(10) 2_756 2_756
O14 V5 V7 40.19(12) . 2_756
V4 V5 V7 137.98(4) . 2_756
O19 V6 O18 108.95(19) . .
O19 V6 O10 107.23(18) . .
O18 V6 O10 90.09(15) . .
O19 V6 O12 109.53(19) . .
O18 V6 O12 141.38(15) . .
O10 V6 O12 81.76(15) . .
O19 V6 O17 105.73(19) . .
O18 V6 O17 77.24(16) . .
O10 V6 O17 146.97(15) . .
O12 V6 O17 89.34(16) . .
O19 V6 V4 108.15(15) . .
O18 V6 V4 125.29(11) . .
O10 V6 V4 40.73(10) . .
O12 V6 V4 41.87(10) . .
O17 V6 V4 127.54(12) . .
O19 V6 V7 111.52(15) . .
O18 V6 V7 37.36(11) . .
O10 V6 V7 122.07(11) . .
O12 V6 V7 121.08(11) . .
O17 V6 V7 39.90(12) . .
V4 V6 V7 140.31(4) . .
O20 V7 O18 113.7(2) . .
O20 V7 O15 110.7(2) . .
O18 V7 O15 84.02(15) . .
O20 V7 O14 109.1(2) . 2_756
O18 V7 O14 137.03(16) . 2_756
O15 V7 O14 78.50(15) . 2_756
O20 V7 O17 108.6(2) . .
O18 V7 O17 77.75(16) . .
O15 V7 O17 140.56(16) . .
O14 V7 O17 91.48(17) 2_756 .
O20 V7 V8 112.49(18) . .
O18 V7 V8 42.53(11) . .
O15 V7 V8 42.75(11) . .
O14 V7 V8 116.34(11) 2_756 .
O17 V7 V8 116.80(12) . .
O20 V7 V5 113.14(17) . 2_756
O18 V7 V5 115.22(11) . 2_756
O15 V7 V5 38.37(11) . 2_756
O14 V7 V5 40.32(11) 2_756 2_756
O17 V7 V5 123.84(12) . 2_756
V8 V7 V5 79.23(3) . 2_756
O20 V7 V6 116.79(17) . .
O18 V7 V6 37.27(11) . .
O15 V7 V6 114.75(11) . .
O14 V7 V6 120.88(13) 2_756 .
O17 V7 V6 40.50(11) . .
V8 V7 V6 78.12(3) . .
V5 V7 V6 129.85(4) 2_756 .
O21 V8 O6 109.54(18) . .
O21 V8 O18 106.82(18) . .
O6 V8 O18 89.47(14) . .
O21 V8 O15 109.09(18) . .
O6 V8 O15 141.11(15) . .
O18 V8 O15 83.70(15) . .
O21 V8 O2 107.09(18) . .
O6 V8 O2 77.07(13) . .
O18 V8 O2 146.01(15) . .
O15 V8 O2 87.56(14) . .
O21 V8 V7 106.38(16) . .
O6 V8 V7 126.37(11) . .
O18 V8 V7 42.00(11) . .
O15 V8 V7 42.95(11) . .
O2 V8 V7 127.17(10) . .
O21 V8 V1 112.79(16) . .
O6 V8 V1 37.50(9) . .
O18 V8 V1 121.33(11) . .
O15 V8 V1 119.44(11) . .
O2 V8 V1 39.59(9) . .
V7 V8 V1 140.82(4) . .
Sb2 O1 Sb1 131.86(19) . .
Sb1 O2 V1 136.84(17) . .
Sb1 O2 V8 123.30(17) . .
V1 O2 V8 99.85(14) . .
V4 O3 V5 99.29(16) 2_756 2_756
V4 O3 Sb1 140.40(19) 2_756 .
V5 O3 Sb1 120.29(16) 2_756 .
Sb2 O4 V1 141.66(18) . .
Sb2 O4 V2 118.99(15) . .
V1 O4 V2 99.32(15) . .
Sb2 O5 V4 138.26(19) . 2_756
Sb2 O5 V3 121.56(18) . 2_756
V4 O5 V3 100.18(16) 2_756 2_756
V1 O6 V8 104.64(15) . .
V1 O6 V3 96.67(15) . .
V8 O6 V3 147.46(19) . .
V2 O8 V1 101.59(14) . .
V2 O8 V3 148.98(18) . .
V1 O8 V3 94.96(14) . .
V4 O10 V6 97.97(17) . .
V4 O10 V3 104.81(16) . .
V6 O10 V3 147.65(19) . .
V5 O12 V4 101.19(16) . .
V5 O12 V6 148.4(2) . .
V4 O12 V6 95.81(16) . .
Sb3 O14 V7 140.6(2) . 2_756
Sb3 O14 V5 119.6(2) . .
V7 O14 V5 99.49(18) 2_756 .
V5 O15 V8 151.9(2) 2_756 .
V5 O15 V7 102.47(18) 2_756 .
V8 O15 V7 94.30(15) . .
Sb3 O17 V7 137.9(2) . .
Sb3 O17 V6 122.29(19) . .
V7 O17 V6 99.60(18) . .
V6 O18 V7 105.37(18) . .
V6 O18 V8 150.1(2) . .
V7 O18 V8 95.47(15) . .
Sb3 O22 Sb3 132.0(3) . 2_756
N2 Fe1 N12 166.43(19) . .
N2 Fe1 N11 91.9(2) . .
N12 Fe1 N11 79.6(2) . .
N2 Fe1 N22 91.29(19) . .
N12 Fe1 N22 99.5(2) . .
N11 Fe1 N22 92.5(2) . .
N2 Fe1 N21 96.74(18) . .
N12 Fe1 N21 93.5(2) . .
N11 Fe1 N21 167.40(19) . .
N22 Fe1 N21 78.23(18) . .
N2 Fe1 N1 78.44(18) . .
N12 Fe1 N1 92.4(2) . .
N11 Fe1 N1 98.9(2) . .
N22 Fe1 N1 164.87(19) . .
N21 Fe1 N1 91.8(2) . .
C1 N1 Fe1 107.2(4) . .
N1 C1 C2 108.0(5) . .
N2 C2 C1 110.2(5) . .
C2 N2 Fe1 109.1(4) . .
C11 N11 Fe1 107.9(5) . .
N11 C11 C12 110.3(7) . .
C11 C12 N12 111.8(6) . .
C12 N12 Fe1 105.7(4) . .
C21 N21 Fe1 109.3(4) . .
N21 C21 C22 108.6(5) . .
N22 C22 C21 109.1(5) . .
C22 N22 Fe1 108.7(3) . .
N31 Fe2 N31 172.3(3) . 2_655
N31 Fe2 N32 96.2(2) . 2_655
N31 Fe2 N32 78.4(2) 2_655 2_655
N31 Fe2 N32 78.4(2) . .
N31 Fe2 N32 96.2(2) 2_655 .
N32 Fe2 N32 92.5(3) 2_655 .
N31 Fe2 N41 91.9(2) . 2_655
N31 Fe2 N41 94.1(2) 2_655 2_655
N32 Fe2 N41 169.6(2) 2_655 2_655
N32 Fe2 N41 95.5(2) . 2_655
N31 Fe2 N41 94.1(2) . .
N31 Fe2 N41 91.9(2) 2_655 .
N32 Fe2 N41 95.5(2) 2_655 .
N32 Fe2 N41 169.6(2) . .
N41 Fe2 N41 77.4(3) 2_655 .
C31 N31 Fe2 109.4(4) . .
N31 C31 C32 108.2(6) . .
N32 C32 C31 110.2(7) . .
C32 N32 Fe2 109.6(5) . .
C41 N41 Fe2 109.6(4) . .
C41 C41 N41 112.5(8) 2_655 .

loop_
_geom_bond_atom_site_label_1
_geom_bond_atom_site_label_2
_geom_bond_distance
_geom_bond_site_symmetry_2
Sb1 O1 1.950(4) .
Sb1 O2 1.952(3) .
Sb1 O3 2.005(3) .
Sb2 O1 1.928(4) .
Sb2 O5 1.941(3) .
Sb2 O4 1.964(3) .
Sb3 O22 1.942(3) .
Sb3 O17 1.950(4) .
Sb3 O14 1.958(4) .
V1 O7 1.607(3) .
V1 O6 1.913(3) .
V1 O8 1.951(3) .
V1 O2 1.966(3) .
V1 O4 1.975(3) .
V1 V3 2.8828(11) .
V1 V2 3.0131(8) .
V1 V8 3.0404(11) .
V2 O9 1.612(5) .
V2 O8 1.937(3) 2_756
V2 O8 1.937(3) .
V2 O4 1.978(3) 2_756
V2 O4 1.978(3) .
V2 V1 3.0131(8) 2_756
V3 O11 1.616(3) .
V3 O10 1.933(4) .
V3 O6 1.946(3) .
V3 O8 1.960(3) .
V3 O5 2.001(4) 2_756
V3 V4 3.0433(12) .
V4 O13 1.628(4) .
V4 O10 1.907(4) .
V4 O12 1.942(4) .
V4 O3 1.960(3) 2_756
V4 O5 1.967(4) 2_756
V4 V6 2.8949(12) .
V4 V5 2.9916(12) .
V5 O16 1.618(4) .
V5 O15 1.916(4) 2_756
V5 O12 1.930(4) .
V5 O3 1.966(4) 2_756
V5 O14 1.977(4) .
V5 V7 3.0143(11) 2_756
V6 O19 1.619(4) .
V6 O18 1.914(4) .
V6 O10 1.929(4) .
V6 O12 1.959(4) .
V6 O17 2.007(4) .
V6 V7 3.0475(12) .
V7 O20 1.622(4) .
V7 O18 1.918(4) .
V7 O15 1.950(4) .
V7 O14 1.972(4) 2_756
V7 O17 1.982(4) .
V7 V8 2.8533(12) .
V7 V5 3.0143(11) 2_756
V8 O21 1.598(4) .
V8 O6 1.929(3) .
V8 O18 1.938(4) .
V8 O15 1.942(4) .
V8 O2 2.007(3) .
O3 V4 1.960(3) 2_756
O3 V5 1.966(4) 2_756
O5 V4 1.967(4) 2_756
O5 V3 2.001(4) 2_756
O14 V7 1.972(4) 2_756
O15 V5 1.916(4) 2_756
O22 Sb3 1.942(3) 2_756
Fe1 N2 2.193(5) .
Fe1 N12 2.210(5) .
Fe1 N11 2.211(5) .
Fe1 N22 2.223(5) .
Fe1 N21 2.234(5) .
Fe1 N1 2.237(5) .
N1 C1 1.442(8) .
C1 C2 1.504(10) .
C2 N2 1.467(7) .
N11 C11 1.415(10) .
C11 C12 1.438(13) .
C12 N12 1.547(10) .
N21 C21 1.463(8) .
C21 C22 1.515(9) .
C22 N22 1.483(7) .
Fe2 N31 2.208(5) .
Fe2 N31 2.208(5) 2_655
Fe2 N32 2.210(5) 2_655
Fe2 N32 2.210(5) .
Fe2 N41 2.215(5) 2_655
Fe2 N41 2.215(5) .
N31 C31 1.464(10) .
C31 C32 1.512(13) .
C32 N32 1.474(10) .
N41 C41 1.483(11) .
C41 C41 1.385(18) 2_655

loop_
_platon_squeeze_void_nr
_platon_squeeze_void_average_x
_platon_squeeze_void_average_y
_platon_squeeze_void_average_z
_platon_squeeze_void_volume
_platon_squeeze_void_count_electrons
1 0.000 0.741 0.000 6.9 6.7
2 0.500 0.241 0.000 6.9 6.7
3 0.500 0.328 0.500 312.7 81.4
4 1.000 0.828 0.500 312.7 81.4
5 0.000 0.455 0.500 21.8 8.8
6 0.500 0.955 0.500 21.8 8.8
